data_4347989
loop_
_publ_author_name
'Dolgopolova, Ekaterina A.'
'Rice, Allison M.'
'Smith, Mark D.'
'Shustova, Natalia B.'

_publ_section_title
;
 Photophysics, Dynamics, and Energy Transfer in Rigid Mimics of GFP-based
 Systems.
;
_journal_issue 15
_journal_name_full 'Inorganic chemistry'
_journal_page_first 7257
_journal_page_last 7264
_journal_paper_doi 10.1021/acs.inorgchem.6b00835
_journal_volume 55
_journal_year 2016
_chemical_formula_moiety 'C13 H14 N2 O2'
_chemical_formula_sum 'C13 H14 N2 O2'
_chemical_formula_weight 230.26
_space_group_crystal_system monoclinic
_space_group_IT_number 14
_space_group_name_Hall '-P 2yn'
_space_group_name_H-M_alt 'P 1 21/n 1'
_atom_sites_solution_hydrogens mixed
_audit_creation_date 2016-02-17
_audit_creation_method
;
Olex2 1.2
(compiled 2015.09.30 svn.r3233 for OlexSys, GUI svn.r5103)
;
_cell_angle_alpha 90
_cell_angle_beta 115.3854(11)
_cell_angle_gamma 90
_cell_formula_units_Z 4
_cell_length_a 7.7694(3)
_cell_length_b 20.7150(8)
_cell_length_c 7.7727(3)
_cell_measurement_reflns_used 9855
_cell_measurement_temperature 100(2)
_cell_measurement_theta_max 30.00
_cell_measurement_theta_min 3.06
_cell_volume 1130.18(8)
_computing_cell_refinement 'SAINT v8.34A (Bruker, 2013)'
_computing_data_collection 'Bruker APEXII v2014.9-0 (Bruker, 2014)'
_computing_data_reduction 'SAINT v8.34A (Bruker, 2013)'
_computing_molecular_graphics 'Olex2 (Dolomanov et al., 2009)'
_computing_publication_material 'Olex2 (Dolomanov et al., 2009)'
_computing_structure_refinement 'XL (Sheldrick, 2008)'
_computing_structure_solution 'ShelXS (Sheldrick, 2008)'
_diffrn_ambient_temperature 100(2)
_diffrn_detector 'Bruker PHOTON-100 area detector'
_diffrn_detector_area_resol_mean 10.4
_diffrn_detector_type 'CMOS area detector'
_diffrn_measured_fraction_theta_full 0.999
_diffrn_measured_fraction_theta_max 0.999
_diffrn_measurement_device 'three-circle diffractometer'
_diffrn_measurement_device_type 'Bruker D8 Quest'
_diffrn_measurement_method '\w and \f scans'
_diffrn_radiation_monochromator 'mirror optics'
_diffrn_radiation_probe x-ray
_diffrn_radiation_type MoK\a
_diffrn_radiation_wavelength 0.71073
_diffrn_reflns_av_R_equivalents 0.0408
_diffrn_reflns_av_unetI/netI 0.0172
_diffrn_reflns_Laue_measured_fraction_full 0.999
_diffrn_reflns_Laue_measured_fraction_max 0.999
_diffrn_reflns_limit_h_max 10
_diffrn_reflns_limit_h_min -10
_diffrn_reflns_limit_k_max 29
_diffrn_reflns_limit_k_min -29
_diffrn_reflns_limit_l_max 10
_diffrn_reflns_limit_l_min -10
_diffrn_reflns_number 55632
_diffrn_reflns_point_group_measured_fraction_full 0.999
_diffrn_reflns_point_group_measured_fraction_max 0.999
_diffrn_reflns_theta_full 30.030
_diffrn_reflns_theta_max 30.030
_diffrn_reflns_theta_min 3.063
_diffrn_source 'microfocus sealed X-ray tube'
_diffrn_source_type 'Incoatec I\ms'
_exptl_absorpt_coefficient_mu 0.093
_exptl_absorpt_correction_T_max 0.2650
_exptl_absorpt_correction_T_min 0.2318
_exptl_absorpt_correction_type multi-scan
_exptl_absorpt_process_details
;
SADABS-2014/4 (Bruker,2014/4) was used for absorption correction.
wR2(int) was 0.1695 before and 0.0475 after correction.
The Ratio of minimum to maximum transmission is 0.8747.
The \l/2 correction factor is 0.00150.
;
_exptl_crystal_colour colourless
_exptl_crystal_colour_primary colourless
_exptl_crystal_density_diffrn 1.353
_exptl_crystal_description needle
_exptl_crystal_F_000 488
_exptl_crystal_size_max 0.54
_exptl_crystal_size_mid 0.16
_exptl_crystal_size_min 0.04
_refine_diff_density_max 0.474
_refine_diff_density_min -0.216
_refine_diff_density_rms 0.048
_refine_ls_extinction_coef 0.010(2)
_refine_ls_extinction_expression Fc^*^=kFc[1+0.001xFc^2^\l^3^/sin(2\q)]^-1/4^
_refine_ls_extinction_method 'SHELXL-2014/7 (Sheldrick 2014'
_refine_ls_goodness_of_fit_ref 1.044
_refine_ls_hydrogen_treatment mixed
_refine_ls_matrix_type full
_refine_ls_number_parameters 178
_refine_ls_number_reflns 3298
_refine_ls_number_restraints 0
_refine_ls_restrained_S_all 1.044
_refine_ls_R_factor_all 0.0497
_refine_ls_R_factor_gt 0.0375
_refine_ls_shift/su_max 0.002
_refine_ls_shift/su_mean 0.000
_refine_ls_structure_factor_coef Fsqd
_refine_ls_weighting_details 'w=1/[\s^2^(Fo^2^)+(0.0566P)^2^+0.3405P] where P=(Fo^2^+2Fc^2^)/3'
_refine_ls_weighting_scheme calc
_refine_ls_wR_factor_gt 0.0973
_refine_ls_wR_factor_ref 0.1035
_reflns_Friedel_coverage 0.000
_reflns_number_gt 2725
_reflns_number_total 3298
_reflns_threshold_expression 'I > 2\s(I)'
_cod_data_source_file ic6b00835_si_003.cif
_cod_data_source_block ead2och3_1m
_cod_original_cell_volume 1130.17(8)
_cod_database_code 4347989
_shelx_space_group_comment
;
The symmetry employed for this shelxl refinement is uniquely defined
by the following loop, which should always be used as a source of
symmetry information in preference to the above space-group names.
They are only intended as comments.
;
_shelx_estimated_absorpt_t_max 0.996
_shelx_estimated_absorpt_t_min 0.952
_olex2_refinement_description
;
1. Fixed Uiso
 At 1.5 times of:
  All C(H,H,H) groups, All C(H,H,H,H,H,H) groups
2. Others
 Fixed Sof: H5A(0.5) H5B(0.5) H5C(0.5) H5D(0.5) H5E(0.5) H5F(0.5)
3.a Disordered Me refined as rotating group:
 C5(H5A,H5B,H5C,H5D,H5E,H5F)
3.b Idealised Me refined as rotating group:
 C4(H4A,H4B,H4C), C13(H13A,H13B,H13C)
;
_shelx_shelxl_version_number 2014/7
_olex2_submission_special_instructions 'No special instructions were received'

loop_
_space_group_symop_operation_xyz
'x, y, z'
'-x+1/2, y+1/2, -z+1/2'
'-x, -y, -z'
'x-1/2, -y-1/2, z-1/2'

loop_
_atom_site_label
_atom_site_type_symbol
_atom_site_fract_x
_atom_site_fract_y
_atom_site_fract_z
_atom_site_U_iso_or_equiv
_atom_site_adp_type
_atom_site_occupancy
_atom_site_site_symmetry_order
_atom_site_calc_flag
_atom_site_refinement_flags_posn
_atom_site_refinement_flags_occupancy
O1 O 0.25482(11) 0.02923(4) -0.03033(11) 0.01893(17) Uani 1 1 d . .
O2 O 1.29253(10) 0.05515(3) 0.52099(11) 0.01649(17) Uani 1 1 d . .
N1 N 0.12644(11) 0.11990(4) 0.04483(12) 0.01355(17) Uani 1 1 d . .
N2 N 0.39105(11) 0.17174(4) 0.25008(12) 0.01274(17) Uani 1 1 d . .
C1 C 0.27317(13) 0.07998(5) 0.05544(13) 0.01319(19) Uani 1 1 d . .
C2 C 0.44674(13) 0.11422(4) 0.19053(13) 0.01201(19) Uani 1 1 d . .
C3 C 0.20557(13) 0.17277(4) 0.16125(13) 0.01255(19) Uani 1 1 d . .
C4 C 0.08240(14) 0.22536(5) 0.17502(15) 0.0162(2) Uani 1 1 d . .
H4A H 0.0176 0.2466 0.0510 0.024 Uiso 1 1 calc GR .
H4B H 0.1608 0.2570 0.2701 0.024 Uiso 1 1 calc GR .
H4C H -0.0126 0.2073 0.2131 0.024 Uiso 1 1 calc GR .
C5 C -0.07317(14) 0.10589(5) -0.07196(15) 0.0180(2) Uani 1 1 d . .
H5A H -0.1515 0.1282 -0.0197 0.027 Uiso 0.5 1 calc GR P
H5B H -0.0945 0.0592 -0.0727 0.027 Uiso 0.5 1 calc GR P
H5C H -0.1083 0.1208 -0.2024 0.027 Uiso 0.5 1 calc GR P
H5D H -0.0847 0.0773 -0.1768 0.027 Uiso 0.5 1 calc GR P
H5E H -0.1417 0.1462 -0.1238 0.027 Uiso 0.5 1 calc GR P
H5F H -0.1279 0.0847 0.0059 0.027 Uiso 0.5 1 calc GR P
C6 C 0.62220(13) 0.08952(5) 0.23834(13) 0.01224(18) Uani 1 1 d . .
H6 H 0.6246(18) 0.0492(6) 0.1810(18) 0.013(3) Uiso 1 1 d . .
C7 C 0.80903(13) 0.11407(4) 0.36812(13) 0.01155(18) Uani 1 1 d . .
C8 C 0.83891(13) 0.17260(5) 0.46903(14) 0.01352(19) Uani 1 1 d . .
H8 H 0.7294(17) 0.2003(6) 0.4526(18) 0.015(3) Uiso 1 1 d . .
C9 C 1.02192(14) 0.19101(5) 0.59137(14) 0.0148(2) Uani 1 1 d . .
H9 H 1.0436(19) 0.2306(6) 0.6628(19) 0.020(3) Uiso 1 1 d . .
C10 C 1.17969(13) 0.15299(5) 0.61624(14) 0.01416(19) Uani 1 1 d . .
H10 H 1.3091(18) 0.1673(6) 0.7049(18) 0.017(3) Uiso 1 1 d . .
C11 C 1.15093(13) 0.09558(4) 0.51390(13) 0.01243(19) Uani 1 1 d . .
C12 C 0.96676(13) 0.07627(4) 0.39163(13) 0.01217(19) Uani 1 1 d . .
H12 H 0.9478(18) 0.0355(6) 0.3233(18) 0.014(3) Uiso 1 1 d . .
C13 C 1.48285(14) 0.07156(5) 0.65013(15) 0.0175(2) Uani 1 1 d . .
H13A H 1.5157 0.1138 0.6159 0.026 Uiso 1 1 calc GR .
H13B H 1.5708 0.0389 0.6432 0.026 Uiso 1 1 calc GR .
H13C H 1.4928 0.0733 0.7801 0.026 Uiso 1 1 calc GR .

loop_
_atom_site_aniso_label
_atom_site_aniso_U_11
_atom_site_aniso_U_22
_atom_site_aniso_U_33
_atom_site_aniso_U_23
_atom_site_aniso_U_13
_atom_site_aniso_U_12
O1 0.0156(4) 0.0172(4) 0.0205(4) -0.0051(3) 0.0044(3) -0.0018(3)
O2 0.0078(3) 0.0161(3) 0.0210(4) -0.0027(3) 0.0019(3) 0.0015(2)
N1 0.0081(4) 0.0159(4) 0.0143(4) 0.0006(3) 0.0026(3) -0.0006(3)
N2 0.0105(4) 0.0124(4) 0.0151(4) 0.0015(3) 0.0052(3) 0.0008(3)
C1 0.0102(4) 0.0153(4) 0.0126(4) 0.0015(3) 0.0036(3) -0.0002(3)
C2 0.0101(4) 0.0132(4) 0.0117(4) 0.0003(3) 0.0036(3) -0.0015(3)
C3 0.0118(4) 0.0135(4) 0.0127(4) 0.0028(3) 0.0056(3) -0.0002(3)
C4 0.0131(4) 0.0157(4) 0.0202(5) 0.0024(4) 0.0076(4) 0.0026(3)
C5 0.0087(4) 0.0225(5) 0.0188(5) 0.0009(4) 0.0019(4) -0.0023(4)
C6 0.0106(4) 0.0131(4) 0.0125(4) -0.0006(3) 0.0045(3) -0.0011(3)
C7 0.0091(4) 0.0134(4) 0.0115(4) 0.0012(3) 0.0038(3) -0.0005(3)
C8 0.0119(4) 0.0147(4) 0.0145(4) -0.0002(3) 0.0061(4) 0.0009(3)
C9 0.0140(4) 0.0143(4) 0.0149(4) -0.0026(3) 0.0052(4) -0.0015(3)
C10 0.0103(4) 0.0160(4) 0.0136(4) -0.0008(3) 0.0026(4) -0.0019(3)
C11 0.0092(4) 0.0132(4) 0.0141(4) 0.0022(3) 0.0042(3) 0.0011(3)
C12 0.0105(4) 0.0119(4) 0.0126(4) -0.0003(3) 0.0035(3) -0.0004(3)
C13 0.0082(4) 0.0205(5) 0.0190(5) 0.0003(4) 0.0010(4) 0.0009(3)

loop_
_atom_type_symbol
_atom_type_description
_atom_type_scat_dispersion_real
_atom_type_scat_dispersion_imag
_atom_type_scat_source
C C 0.0033 0.0016 'International Tables Vol C Tables 4.2.6.8 and 6.1.1.4'
H H 0.0000 0.0000 'International Tables Vol C Tables 4.2.6.8 and 6.1.1.4'
N N 0.0061 0.0033 'International Tables Vol C Tables 4.2.6.8 and 6.1.1.4'
O O 0.0106 0.0060 'International Tables Vol C Tables 4.2.6.8 and 6.1.1.4'

loop_
_geom_angle_atom_site_label_1
_geom_angle_atom_site_label_2
_geom_angle_atom_site_label_3
_geom_angle
C11 O2 C13 117.16(8)
C1 N1 C3 108.08(8)
C1 N1 C5 123.41(8)
C3 N1 C5 128.51(8)
C3 N2 C2 105.35(8)
O1 C1 N1 125.65(9)
O1 C1 C2 130.94(9)
N1 C1 C2 103.41(8)
N2 C2 C1 108.76(8)
C6 C2 N2 130.14(9)
C6 C2 C1 121.10(9)
N1 C3 C4 120.54(8)
N2 C3 N1 114.40(8)
N2 C3 C4 125.05(9)
C3 C4 H4A 109.5
C3 C4 H4B 109.5
C3 C4 H4C 109.5
H4A C4 H4B 109.5
H4A C4 H4C 109.5
H4B C4 H4C 109.5
N1 C5 H5A 109.5
N1 C5 H5B 109.5
N1 C5 H5C 109.5
N1 C5 H5D 109.5
N1 C5 H5E 109.5
N1 C5 H5F 109.5
H5A C5 H5B 109.5
H5A C5 H5C 109.5
H5A C5 H5D 141.1
H5A C5 H5E 56.3
H5A C5 H5F 56.3
H5B C5 H5C 109.5
H5B C5 H5D 56.3
H5B C5 H5E 141.1
H5B C5 H5F 56.3
H5C C5 H5D 56.3
H5C C5 H5E 56.3
H5C C5 H5F 141.1
H5D C5 H5E 109.5
H5D C5 H5F 109.5
H5E C5 H5F 109.5
C2 C6 H6 115.1(8)
C2 C6 C7 130.25(9)
C7 C6 H6 114.6(8)
C8 C7 C6 124.25(8)
C12 C7 C6 116.85(8)
C12 C7 C8 118.90(8)
C7 C8 H8 120.1(8)
C9 C8 C7 119.73(9)
C9 C8 H8 120.2(8)
C8 C9 H9 120.3(8)
C8 C9 C10 121.44(9)
C10 C9 H9 118.2(8)
C9 C10 H10 119.8(7)
C11 C10 C9 118.99(9)
C11 C10 H10 121.2(7)
O2 C11 C10 124.82(9)
O2 C11 C12 115.17(8)
C10 C11 C12 120.00(9)
C7 C12 H12 119.6(7)
C11 C12 C7 120.93(8)
C11 C12 H12 119.4(7)
O2 C13 H13A 109.5
O2 C13 H13B 109.5
O2 C13 H13C 109.5
H13A C13 H13B 109.5
H13A C13 H13C 109.5
H13B C13 H13C 109.5

loop_
_geom_bond_atom_site_label_1
_geom_bond_atom_site_label_2
_geom_bond_distance
O1 C1 1.2199(12)
O2 C11 1.3648(11)
O2 C13 1.4272(12)
N1 C1 1.3819(12)
N1 C3 1.3854(12)
N1 C5 1.4513(12)
N2 C2 1.4117(12)
N2 C3 1.3041(12)
C1 C2 1.4866(13)
C2 C6 1.3505(13)
C3 C4 1.4838(13)
C4 H4A 0.9800
C4 H4B 0.9800
C4 H4C 0.9800
C5 H5A 0.9800
C5 H5B 0.9800
C5 H5C 0.9800
C5 H5D 0.9800
C5 H5E 0.9800
C5 H5F 0.9800
C6 H6 0.951(12)
C6 C7 1.4587(13)
C7 C8 1.4083(13)
C7 C12 1.3986(13)
C8 H8 0.988(12)
C8 C9 1.3827(13)
C9 H9 0.963(13)
C9 C10 1.3990(13)
C10 H10 0.989(13)
C10 C11 1.3945(13)
C11 C12 1.3945(13)
C12 H12 0.975(13)
C13 H13A 0.9800
C13 H13B 0.9800
C13 H13C 0.9800

loop_
_geom_torsion_atom_site_label_1
_geom_torsion_atom_site_label_2
_geom_torsion_atom_site_label_3
_geom_torsion_atom_site_label_4
_geom_torsion
O1 C1 C2 N2 179.70(10)
O1 C1 C2 C6 -0.41(16)
O2 C11 C12 C7 -178.65(8)
N1 C1 C2 N2 -0.04(10)
N1 C1 C2 C6 179.84(8)
N2 C2 C6 C7 0.83(17)
C1 N1 C3 N2 -0.61(11)
C1 N1 C3 C4 178.27(8)
C1 C2 C6 C7 -179.03(9)
C2 N2 C3 N1 0.56(11)
C2 N2 C3 C4 -178.26(9)
C2 C6 C7 C8 -1.50(16)
C2 C6 C7 C12 178.55(9)
C3 N1 C1 O1 -179.41(9)
C3 N1 C1 C2 0.36(10)
C3 N2 C2 C1 -0.30(10)
C3 N2 C2 C6 179.83(10)
C5 N1 C1 O1 0.37(15)
C5 N1 C1 C2 -179.87(8)
C5 N1 C3 N2 179.63(9)
C5 N1 C3 C4 -1.49(15)
C6 C7 C8 C9 178.87(9)
C6 C7 C12 C11 -179.50(8)
C7 C8 C9 C10 0.67(14)
C8 C7 C12 C11 0.54(14)
C8 C9 C10 C11 0.50(15)
C9 C10 C11 O2 178.06(9)
C9 C10 C11 C12 -1.15(14)
C10 C11 C12 C7 0.63(14)
C12 C7 C8 C9 -1.18(14)
C13 O2 C11 C10 3.29(14)
C13 O2 C11 C12 -177.48(8)
